data_2009340
loop_
_publ_author_name
'Atakol, Orhan'
'Ercan, Filiz'
'Arici, Cengiz'
'Fuess, Hartmut'
'Svoboda, Ingrid'

_publ_section_title {[\m-Bis(salicylidene)-1,3-propanediaminato]-bis(4-methylpyridine)nickel(II)}dichlorozinc(II)
_journal_issue 12
_journal_name_full 'Acta Crystallographica Section C'
_journal_page_first 2023
_journal_page_last 2026
_journal_paper_doi 10.1107/S0108270199010707
_journal_volume 55
_journal_year 1999
_chemical_formula_iupac '[Ni Zn Cl2 (C17 H16 N2 O2) (C6 H7 N1)2]'
_chemical_formula_moiety 'C29 H30 Cl2 N4 Ni O2 Zn'
_chemical_formula_sum 'C29 H30 Cl2 N4 Ni O2 Zn'
_chemical_formula_weight 661.55
_space_group_IT_number 9
_symmetry_cell_setting monoclinic
_symmetry_space_group_name_Hall 'C -2yc'
_symmetry_space_group_name_H-M 'C 1 c 1'
_atom_type_scat_source IntTabIV
_cell_angle_alpha 90.00
_cell_angle_beta 105.15(5)
_cell_angle_gamma 90.00
_cell_formula_units_Z 4
_cell_length_a 9.069(5)
_cell_length_b 19.378(6)
_cell_length_c 16.964(7)
_cell_measurement_reflns_used 25
_cell_measurement_temperature 301(2)
_cell_measurement_theta_max 10.31
_cell_measurement_theta_min 2.41
_cell_volume 2878(2)
_computing_cell_refinement 'SHELXL93 (Sheldrick, 1993)'
_computing_data_collection 'CAD-4 EXPRESS (Enraf-Nonius, 1993)'
_computing_data_reduction 'X-RED (Stoe & Cie, 1996)'
_computing_publication_material SHELXL93
_computing_structure_refinement SHELXL93
_computing_structure_solution 'SHELXS86 (Sheldrick, 1990)'
_diffrn_measurement_device 'Enraf-Nonius CAD-4'
_diffrn_measurement_method '\w/2\q scans'
_diffrn_radiation_type MoK\a
_diffrn_radiation_wavelength 0.71073
_diffrn_reflns_limit_h_max 11
_diffrn_reflns_limit_h_min -11
_diffrn_reflns_limit_k_max 0
_diffrn_reflns_limit_k_min -23
_diffrn_reflns_limit_l_max 20
_diffrn_reflns_limit_l_min -20
_diffrn_reflns_number 5629
_diffrn_reflns_theta_max 26
_diffrn_standards_decay_% 1.6
_diffrn_standards_interval_time 120
_diffrn_standards_number 3
_exptl_absorpt_coefficient_mu 1.71
_exptl_absorpt_correction_T_max 0.748
_exptl_absorpt_correction_T_min 0.678
_exptl_absorpt_correction_type 'empirical via \y scans (Fair, 1990)'
_exptl_crystal_colour 'light brown'
_exptl_crystal_density_diffrn 1.527
_exptl_crystal_density_method 'not measured'
_exptl_crystal_description prism
_exptl_crystal_size_max 0.98
_exptl_crystal_size_mid 0.17
_exptl_crystal_size_min 0.17
_refine_diff_density_max 0.47
_refine_diff_density_min -0.65
_refine_ls_abs_structure_details 'Flack (1983)'
_refine_ls_abs_structure_Flack 0.016(9)
_refine_ls_extinction_coef 0.0023(2)
_refine_ls_extinction_method SHELXL97
_refine_ls_goodness_of_fit_obs 1.11
_refine_ls_hydrogen_treatment constr
_refine_ls_matrix_type full
_refine_ls_number_parameters 413
_refine_ls_number_reflns 5629
_refine_ls_number_restraints 2
_refine_ls_R_factor_obs 0.029
_refine_ls_shift/esd_max 0.0006
_refine_ls_structure_factor_coef Fsqd
_refine_ls_weighting_details 'w = 1/[\s^2^(Fo^2^)+(0.0527P)^2^+1.0395P] where P = (Fo^2^+2Fc^2^)/3'
_refine_ls_weighting_scheme calc
_refine_ls_wR_factor_obs 0.076
_reflns_number_observed 5473
_reflns_number_total 5629
_reflns_observed_criterion I>2\s(I)
_cod_data_source_file sk1264.cif
_cod_data_source_block ATA3
_cod_depositor_comments
;
The following automatic conversions were performed:

'_refine_ls_weighting_scheme' value 'calc w =
1/[\s^2^(Fo^2^)+(0.0527P)^2^+1.0395P] where P = (Fo^2^+2Fc^2^)/3' was
changed to 'calc'. New tag '_refine_ls_weighting_details' was
created. The value of the new tag was set to 'w =
1/[\s^2^(Fo^2^)+(0.0527P)^2^+1.0395P] where P = (Fo^2^+2Fc^2^)/3'.

Automatic conversion script
Id: cif_fix_values 3143 2015-03-26 13:38:13Z robertas 
;
_cod_original_sg_symbol_H-M 'C c'
_cod_database_code 2009340

loop_
_symmetry_equiv_pos_as_xyz
x,y,z
x,-y,1/2+z
1/2+x,1/2+y,z
1/2+x,1/2-y,1/2+z

loop_
_atom_site_aniso_label
_atom_site_aniso_U_11
_atom_site_aniso_U_22
_atom_site_aniso_U_33
_atom_site_aniso_U_12
_atom_site_aniso_U_13
_atom_site_aniso_U_23
_atom_site_aniso_type_symbol
Ni 0.03069(15) 0.03564(16) 0.03941(17) 0.00078(12) 0.00677(11) 0.00139(12) Ni
Zn 0.03336(15) 0.04813(17) 0.03923(15) 0.00308(12) 0.00594(11) 0.00541(12) Zn
Cl1 0.0411(4) 0.1594(12) 0.0728(6) 0.0074(7) -0.0019(4) -0.0315(6) Cl
Cl2 0.1254(9) 0.0488(4) 0.0755(6) -0.0004(4) 0.0305(6) 0.0140(5) Cl
O1 0.0405(10) 0.0450(10) 0.0364(9) 0.0053(8) 0.0092(8) 0.0063(8) O
O2 0.0348(9) 0.0504(10) 0.0390(9) 0.0005(8) 0.0106(8) 0.0062(8) O
N1 0.0324(10) 0.0373(11) 0.0567(14) -0.0011(10) 0.0109(9) 0.0011(9) N
N2 0.0359(11) 0.0389(11) 0.0505(13) 0.0076(9) 0.0079(10) 0.0019(9) N
N3 0.0418(12) 0.0448(12) 0.0502(13) -0.0085(10) 0.0076(10) -0.0102(10) N
N4 0.0370(11) 0.0354(10) 0.0465(12) -0.0006(9) 0.0042(9) 0.0005(9) N
C1 0.0379(13) 0.0387(12) 0.0400(13) -0.0047(10) 0.0066(10) -0.0114(10) C
C2 0.0467(16) 0.0501(16) 0.0410(15) -0.0009(11) 0.0043(13) -0.0050(12) C
C3 0.061(2) 0.0523(16) 0.0415(15) 0.0041(12) 0.0038(14) -0.0148(14) C
C4 0.069(2) 0.0626(19) 0.0414(15) -0.0032(14) 0.0172(15) -0.0234(16) C
C5 0.0559(17) 0.0550(17) 0.0540(17) -0.0102(14) 0.0239(15) -0.0134(14) C
C6 0.0413(14) 0.0408(13) 0.0452(14) -0.0068(11) 0.0124(11) -0.0102(11) C
C7 0.0362(13) 0.0396(12) 0.0528(16) -0.0089(12) 0.0169(12) -0.0042(11) C
C8 0.0431(16) 0.067(2) 0.075(2) 0.0125(17) 0.0200(16) 0.0200(15) C
C9 0.0436(16) 0.067(2) 0.088(3) 0.0175(19) 0.0098(17) 0.0104(15) C
C10 0.0542(18) 0.061(2) 0.068(2) 0.0230(16) 0.0142(15) 0.0213(16) C
C11 0.0407(13) 0.0425(14) 0.0479(15) 0.0099(11) 0.0021(11) -0.0030(11) C
C12 0.0399(13) 0.0383(12) 0.0411(14) 0.0036(11) 0.0065(11) -0.0058(11) C
C13 0.0551(18) 0.0584(17) 0.0523(17) 0.0111(15) 0.0168(14) -0.0051(15) C
C14 0.070(2) 0.076(2) 0.058(2) 0.0084(17) 0.0323(18) -0.0010(18) C
C15 0.0535(18) 0.071(2) 0.065(2) 0.0064(17) 0.0291(16) 0.0076(16) C
C16 0.0422(14) 0.0552(17) 0.0514(16) 0.0066(13) 0.0153(12) 0.0047(13) C
C17 0.0335(12) 0.0350(12) 0.0407(13) -0.0016(10) 0.0069(10) -0.0062(9) C
C18 0.0487(16) 0.0557(17) 0.072(2) -0.0151(15) 0.0217(16) -0.0104(14) C
C19 0.0475(17) 0.0608(19) 0.086(2) -0.0142(17) 0.0236(17) -0.0160(15) C
C20 0.0496(17) 0.0440(15) 0.0571(17) 0.0014(13) 0.0051(13) -0.0075(12) C
C21 0.110(4) 0.105(4) 0.109(4) -0.068(3) 0.067(3) -0.064(3) C
C22 0.094(3) 0.106(4) 0.107(4) -0.061(3) 0.062(3) -0.060(3) C
C23 0.0538(16) 0.0418(13) 0.0421(14) 0.0005(11) 0.0066(12) -0.0069(12) C
C24 0.0456(15) 0.0454(15) 0.0561(16) 0.0055(13) 0.0086(13) -0.0087(12) C
C25 0.0347(13) 0.0420(14) 0.0588(16) 0.0003(12) -0.0003(12) -0.0016(11) C
C26 0.0508(16) 0.0480(15) 0.0467(15) -0.0073(12) 0.0053(12) -0.0006(13) C
C27 0.0454(15) 0.0445(14) 0.0490(15) -0.0007(12) 0.0139(12) -0.0040(12) C
C28 0.066(2) 0.0516(17) 0.068(2) -0.0065(16) 0.0049(18) -0.0198(16) C
C29 0.064(2) 0.065(2) 0.076(3) -0.0132(19) -0.0003(19) -0.0244(18) C

loop_
_atom_site_label
_atom_site_fract_x
_atom_site_fract_y
_atom_site_fract_z
_atom_site_U_iso_or_equiv
_atom_site_thermal_displace_type
_atom_site_calc_flag
_atom_site_calc_attached_atom
_atom_site_type_symbol
Ni -0.01824(3) 0.174167(16) 0.729685(19) 0.03569(9) Ueq . . Ni
Zn 0.25398(3) 0.073856(16) 0.785326(18) 0.04090(9) Ueq . . Zn
Cl1 0.48008(10) 0.11440(9) 0.85199(7) 0.0942(4) Ueq . . Cl
Cl2 0.24122(16) -0.03840(5) 0.76220(7) 0.0824(3) Ueq . . Cl
O1 0.1538(2) 0.13242(10) 0.68842(11) 0.0408(4) Ueq . . O
O2 0.0853(2) 0.11431(11) 0.82586(11) 0.0412(4) Ueq . . O
N1 -0.1773(3) 0.20468(12) 0.78749(16) 0.0423(5) Ueq . . N
N2 -0.0926(3) 0.22726(12) 0.62329(15) 0.0424(5) Ueq . . N
N3 0.1294(3) 0.26218(13) 0.78259(16) 0.0464(5) Ueq . . N
N4 -0.1641(3) 0.08693(11) 0.67928(15) 0.0409(5) Ueq . . N
C1 0.0591(3) 0.11042(14) 0.89855(16) 0.0395(5) Ueq . . C
C2 0.1521(4) 0.06882(16) 0.9593(2) 0.0473(7) Ueq . . C
C3 0.1254(4) 0.06269(18) 1.0353(2) 0.0535(8) Ueq . . C
C4 0.0057(4) 0.0975(2) 1.0544(2) 0.0570(8) Ueq . . C
C5 -0.0873(4) 0.13731(18) 0.9957(2) 0.0532(7) Ueq . . C
C6 -0.0643(3) 0.14477(15) 0.91683(18) 0.0422(6) Ueq . . C
C7 -0.1769(3) 0.18716(14) 0.86018(19) 0.0419(6) Ueq . . C
C8 -0.3087(4) 0.2473(2) 0.7441(2) 0.0611(9) Ueq . . C
C9 -0.3461(4) 0.2425(2) 0.6524(3) 0.0675(9) Ueq . . C
C10 -0.2293(4) 0.2716(2) 0.6134(3) 0.0613(8) Ueq . . C
C11 -0.0313(3) 0.22633(15) 0.56420(18) 0.0455(6) Ueq . . C
C12 0.1028(3) 0.18730(15) 0.55781(18) 0.0405(6) Ueq . . C
C13 0.1445(4) 0.1946(2) 0.4844(2) 0.0547(7) Ueq . . C
C14 0.2663(5) 0.1583(2) 0.4694(2) 0.0655(9) Ueq . . C
C15 0.3490(4) 0.1161(2) 0.5290(2) 0.0606(8) Ueq . . C
C16 0.3136(4) 0.10758(17) 0.6021(2) 0.0490(7) Ueq . . C
C17 0.1884(3) 0.14220(13) 0.61885(16) 0.0369(5) Ueq . . C
C18 0.2493(4) 0.28142(18) 0.7581(2) 0.0579(8) Ueq . . C
C19 0.3391(4) 0.3374(2) 0.7864(3) 0.0637(9) Ueq . . C
C20 0.3095(4) 0.37787(16) 0.8471(2) 0.0518(7) Ueq . . C
C21 0.1888(7) 0.3582(3) 0.8740(4) 0.101(2) Ueq . . C
C22 0.1055(6) 0.3004(3) 0.8433(3) 0.0958(19) Ueq . . C
C23 -0.2494(4) 0.05621(16) 0.72181(19) 0.0470(6) Ueq . . C
C24 -0.3435(4) 0.00011(16) 0.6935(2) 0.0499(7) Ueq . . C
C25 -0.3518(3) -0.02590(15) 0.6169(2) 0.0475(6) Ueq . . C
C26 -0.2670(4) 0.00728(16) 0.5711(2) 0.0499(7) Ueq . . C
C27 -0.1753(4) 0.06250(15) 0.60455(19) 0.0460(6) Ueq . . C
C28 0.4064(5) 0.43903(19) 0.8812(3) 0.0642(9) Ueq . . C
C29 -0.4455(5) -0.0893(2) 0.5847(3) 0.0719(11) Ueq . . C
H2 0.2332 0.0450 0.9480 0.057 Uiso . . H
H3 0.1887 0.0347 1.0745 0.064 Uiso . . H
H4 -0.0108 0.0938 1.1061 0.068 Uiso . . H
H5 -0.1685 0.1603 1.0079 0.064 Uiso . . H
H7 -0.2579 0.2033 0.8792 0.050 Uiso . . H
H11 -0.0772 0.2538 0.5196 0.054 Uiso . . H
H13 0.0891 0.2245 0.4447 0.066 Uiso . . H
H14 0.2909 0.1627 0.4197 0.078 Uiso . . H
H15 0.4321 0.0924 0.5197 0.072 Uiso . . H
H16 0.3731 0.0785 0.6413 0.059 Uiso . . H
H18 0.2751 0.2547 0.7181 0.069 Uiso . . H
H19 0.4203 0.3482 0.7646 0.076 Uiso . . H
H21 0.1612 0.3842 0.9139 0.121 Uiso . . H
H22 0.0275 0.2871 0.8664 0.114 Uiso . . H
H23 -0.2458 0.0733 0.7735 0.056 Uiso . . H
H24 -0.4004 -0.0197 0.7259 0.060 Uiso . . H
H26 -0.2717 -0.0075 0.5183 0.060 Uiso . . H
H27 -0.1182 0.0837 0.5731 0.055 Uiso . . H
H81 -0.2875 0.2951 0.7600 0.073 Uiso . . H
H82 -0.3979 0.2333 0.7617 0.073 Uiso . . H
H91 -0.3616 0.1943 0.6371 0.081 Uiso . . H
H92 -0.4420 0.2662 0.6299 0.081 Uiso . . H
H101 -0.2761 0.2782 0.5556 0.073 Uiso . . H
H102 -0.1974 0.3165 0.6370 0.073 Uiso . . H
H281 0.3421 0.4763 0.8894 0.077 Uiso . . H
H282 0.4634 0.4532 0.8437 0.077 Uiso . . H
H283 0.4756 0.4268 0.9325 0.077 Uiso . . H
H291 -0.5176 -0.0974 0.6162 0.086 Uiso . . H
H292 -0.3791 -0.1284 0.5889 0.086 Uiso . . H
H293 -0.4992 -0.0821 0.5285 0.086 Uiso . . H

loop_
_geom_angle_atom_site_label_1
_geom_angle_atom_site_label_2
_geom_angle_atom_site_label_3
_geom_angle
_geom_angle_publ_flag
C7 N1 C8 115.3(3) no
C7 N1 Ni 124.4(2) no
C8 N1 Ni 120.3(2) no
C11 N2 C10 116.5(3) no
C11 N2 Ni 125.6(2) no
C10 N2 Ni 117.9(2) no
C18 N3 C22 113.7(3) no
C18 N3 Ni 123.6(2) no
C22 N3 Ni 122.7(2) no
C23 N4 C27 116.6(3) no
C23 N4 Ni 121.0(2) no
C27 N4 Ni 122.4(2) no
C17 O1 Zn 130.89(17) no
C17 O1 Ni 129.53(17) no
Zn O1 Ni 99.58(9) yes
C1 O2 Zn 129.99(18) yes
C1 O2 Ni 128.95(18) yes
Zn O2 Ni 100.57(9) yes
O2 Ni N1 90.92(9) yes
O2 Ni N2 169.38(9) yes
N1 Ni N2 99.69(10) yes
O2 Ni O1 79.26(8) yes
N1 Ni O1 170.13(9) yes
N2 Ni O1 90.12(9) yes
O2 Ni N4 88.73(10) yes
N1 Ni N4 88.87(10) yes
N2 Ni N4 91.01(10) yes
O1 Ni N4 89.88(9) yes
O2 Ni N3 90.62(10) yes
N1 Ni N3 90.61(10) yes
N2 Ni N3 89.73(10) yes
O1 Ni N3 90.52(9) yes
N4 Ni N3 179.16(10) yes
O2 Zn O1 80.59(8) yes
O2 Zn Cl2 116.05(7) yes
O1 Zn Cl2 114.81(7) yes
O2 Zn Cl1 112.11(8) yes
O1 Zn Cl1 112.24(8) yes
Cl2 Zn Cl1 116.07(6) yes
O2 C1 C2 119.9(3) no
O2 C1 C6 121.9(3) no
C2 C1 C6 118.1(3) no
C3 C2 C1 121.2(3) no
C3 C2 H2 119.4 no
C1 C2 H2 119.4 no
C2 C3 C4 121.1(3) no
C2 C3 H3 119.4 no
C4 C3 H3 119.4 no
C5 C4 C3 118.5(3) no
C5 C4 H4 120.8 no
C3 C4 H4 120.8 no
C4 C5 C6 122.2(3) no
C4 C5 H5 118.9 no
C6 C5 H5 118.9 no
C1 C6 C5 118.9(3) no
C1 C6 C7 125.6(3) no
C5 C6 C7 115.5(3) no
N1 C7 C6 127.6(3) no
N1 C7 H7 116.2 no
C6 C7 H7 116.2 no
N1 C8 C9 114.5(3) no
N1 C8 H81 108.6 no
C9 C8 H81 108.6 no
N1 C8 H82 108.6 no
C9 C8 H82 108.6 no
H81 C8 H82 107.6 no
C10 C9 C8 116.1(4) no
C10 C9 H91 108.3 no
C8 C9 H91 108.3 no
C10 C9 H92 108.3 no
C8 C9 H92 108.3 no
H91 C9 H92 107.4 no
N2 C10 C9 113.5(3) no
N2 C10 H101 108.9 no
C9 C10 H101 108.9 no
N2 C10 H102 108.9 no
C9 C10 H102 108.9 no
H101 C10 H102 107.7 no
N2 C11 C12 127.8(3) no
N2 C11 H11 116.1 no
C12 C11 H11 116.1 no
C13 C12 C17 119.2(3) no
C13 C12 C11 116.0(3) no
C17 C12 C11 124.8(3) no
C14 C13 C12 121.7(3) no
C14 C13 H13 119.2 no
C12 C13 H13 119.2 no
C15 C14 C13 118.5(3) no
C15 C14 H14 120.7 no
C13 C14 H14 120.7 no
C14 C15 C16 122.0(3) no
C14 C15 H15 119.0 no
C16 C15 H15 119.0 no
C15 C16 C17 121.1(3) no
C15 C16 H16 119.4 no
C17 C16 H16 119.4 no
O1 C17 C16 120.5(3) no
O1 C17 C12 122.1(3) no
C16 C17 C12 117.4(3) no
N3 C18 C19 125.4(3) no
N3 C18 H18 117.3 no
C19 C18 H18 117.3 no
C18 C19 C20 120.1(3) no
C18 C19 H19 120.0 no
C20 C19 H19 120.0 no
C21 C20 C19 115.3(3) no
C21 C20 C28 122.6(3) no
C19 C20 C28 122.1(3) no
C20 C21 C22 121.1(4) no
C20 C21 H21 119.4 no
C22 C21 H21 119.4 no
N3 C22 C21 124.2(4) no
N3 C22 H22 117.9 no
C21 C22 H22 117.9 no
N4 C23 C24 123.7(3) no
N4 C23 H23 118.1 no
C24 C23 H23 118.1 no
C25 C24 C23 119.4(3) no
C25 C24 H24 120.3 no
C23 C24 H24 120.3 no
C24 C25 C26 117.2(3) no
C24 C25 C29 121.7(3) no
C26 C25 C29 121.1(3) no
C27 C26 C25 119.4(3) no
C27 C26 H26 120.3 no
C25 C26 H26 120.3 no
N4 C27 C26 123.6(3) no
N4 C27 H27 118.2 no
C26 C27 H27 118.2 no
C20 C28 H281 109.5 no
C20 C28 H282 109.5 no
H281 C28 H282 109.5 no
C20 C28 H283 109.5 no
H281 C28 H283 109.5 no
H282 C28 H283 109.5 no
C25 C29 H291 109.5 no
C25 C29 H292 109.5 no
H291 C29 H292 109.5 no
C25 C29 H293 109.5 no
H291 C29 H293 109.5 no
H292 C29 H293 109.5 no

loop_
_geom_bond_atom_site_label_1
_geom_bond_atom_site_label_2
_geom_bond_site_symmetry_1
_geom_bond_site_symmetry_2
_geom_bond_distance
_geom_bond_publ_flag
Ni Zn . . 3.0896(9) yes
Cl1 Zn . . 2.2110(16) yes
Cl2 Zn . . 2.2081(12) yes
O1 Zn . . 2.009(2) yes
O1 Ni . . 2.037(2) yes
O2 Zn . . 1.994(2) yes
O2 Ni . . 2.022(2) yes
N1 Ni . . 2.033(3) yes
N2 Ni . . 2.033(2) yes
N3 Ni . . 2.209(2) yes
N4 Ni . . 2.179(2) yes
C1 O2 . . 1.317(3) no
C1 C2 . . 1.403(4) no
C1 C6 . . 1.405(4) no
C2 C3 . . 1.379(5) no
C2 H2 . . 0.93 no
C3 C4 . . 1.386(6) no
C3 H3 . . 0.93 no
C4 C5 . . 1.364(6) no
C4 H4 . . 0.93 no
C5 C6 . . 1.414(4) no
C5 H5 . . 0.93 no
C6 C7 . . 1.459(5) no
C7 N1 . . 1.278(4) no
C7 H7 . . 0.93 no
C8 N1 . . 1.478(4) no
C8 C9 . . 1.506(6) no
C8 H81 . . 0.9700 no
C8 H82 . . 0.9700 no
C9 C10 . . 1.498(5) no
C9 H91 . . 0.97 no
C9 H92 . . 0.97 no
C10 N2 . . 1.481(4) no
C10 H101 . . 0.97 no
C10 H102 . . 0.97 no
C11 N2 . . 1.267(4) no
C11 C12 . . 1.460(4) no
C11 H11 . . 0.93 no
C12 C13 . . 1.399(5) no
C12 C17 . . 1.421(4) no
C13 C14 . . 1.388(6) no
C13 H13 . . 0.93 no
C14 C15 . . 1.363(6) no
C14 H14 . . 0.93 no
C15 C16 . . 1.370(5) no
C15 H15 . . 0.93 no
C16 C17 . . 1.410(4) no
C16 H16 . . 0.93 no
C17 O1 . . 1.312(3) no
C18 N3 . . 1.316(4) no
C18 C19 . . 1.366(5) no
C18 H18 . . 0.93 no
C19 C20 . . 1.375(5) no
C19 H19 . . 0.93 no
C20 C21 . . 1.346(6) no
C20 C28 . . 1.498(4) no
C21 C22 . . 1.376(6) no
C21 H21 . . 0.93 no
C22 N3 . . 1.331(5) no
C22 H22 . . 0.93 no
C23 N4 . . 1.328(4) no
C23 C24 . . 1.388(4) no
C23 H23 . . 0.93 no
C24 C25 . . 1.377(5) no
C24 H24 . . 0.93 no
C25 C26 . . 1.386(5) no
C25 C29 . . 1.512(4) no
C26 C27 . . 1.383(4) no
C26 H26 . . 0.93 no
C27 N4 . . 1.332(4) no
C27 H27 . . 0.93 no
C28 H281 . . 0.96 no
C28 H282 . . 0.96 no
C28 H283 . . 0.96 no
C29 H291 . . 0.96 no
C29 H292 . . 0.96 no
C29 H293 . . 0.96 no

loop_
_geom_torsion_atom_site_label_1
_geom_torsion_atom_site_label_2
_geom_torsion_atom_site_label_3
_geom_torsion_atom_site_label_4
_geom_torsion
_geom_torsion_publ_flag
O2 C1 C2 C3 -178.7(3) no
O2 C1 C6 C5 178.9(3) no
C2 C1 C6 C7 -176.8(3) no
C4 C5 C6 C7 177.9(3) no
C1 C6 C7 N1 -5.7(5) no
C5 C6 C7 N1 176.0(3) no
N1 C8 C9 C10 -66.7(5) no
C8 C9 C10 N2 75.0(5) no
N2 C11 C12 C13 178.6(3) no
C11 C12 C13 C14 -177.6(3) no
C15 C16 C17 O1 178.5(3) no
C13 C12 C17 O1 -179.0(3) no
C11 C12 C17 C16 179.0(3) no
C18 C19 C20 C28 178.9(4) no
C28 C20 C21 C22 -177.7(6) no
C20 C21 C22 N3 -4.4(12) no
C23 C24 C25 C29 176.6(3) no
C29 C25 C26 C27 -176.0(3) no
C6 C7 N1 C8 179.0(3) no
C9 C8 N1 C7 -155.1(3) no
C9 C8 N1 Ni 22.0(4) no
C12 C11 N2 C10 -179.7(3) no
C9 C10 N2 C11 145.2(3) no
C9 C10 N2 Ni -35.4(4) no
C19 C18 N3 C22 -4.0(6) no
C19 C18 N3 Ni 176.7(3) no
C21 C22 N3 C18 5.2(9) no
C21 C22 N3 Ni -175.5(6) no
C24 C23 N4 Ni -179.4(2) no
C26 C27 N4 Ni -180.0(2) no
C12 C17 O1 Zn -179.00(19) no
C16 C17 O1 Ni -179.8(2) no
C2 C1 O2 Zn -5.0(4) no
C6 C1 O2 Zn 177.69(18) no
C2 C1 O2 Ni -175.3(2) no
C6 C1 O2 Ni 7.3(4) no
C1 O2 Ni N1 -8.3(2) no
Zn O2 Ni N1 179.17(9) no
C1 O2 Ni N2 174.1(4) no
C1 O2 Ni O1 172.7(2) no
C1 O2 Ni N4 -97.2(2) no
Zn O2 Ni N4 90.33(10) no
C1 O2 Ni N3 82.3(2) no
Zn O2 Ni N3 -90.21(10) no
C8 N1 Ni O2 -173.4(3) no
C7 N1 Ni N2 -176.9(2) no
C8 N1 Ni N2 6.2(3) no
C7 N1 Ni O1 9.4(7) no
C8 N1 Ni O1 -167.5(5) no
C7 N1 Ni N4 92.2(2) no
C8 N1 Ni N4 -84.7(3) no
C7 N1 Ni N3 -87.1(2) no
C8 N1 Ni N3 96.0(3) no
C10 N2 Ni O2 178.0(4) no
C11 N2 Ni N1 179.9(2) no
C10 N2 Ni O1 179.4(2) no
C11 N2 Ni N4 -91.1(3) no
C10 N2 Ni N4 89.5(3) no
C11 N2 Ni N3 89.3(3) no
C10 N2 Ni N3 -90.1(3) no
C17 O1 Ni O2 -179.5(2) no
C17 O1 Ni N1 174.5(5) no
Zn O1 Ni N1 -6.2(6) no
Zn O1 Ni N2 -179.94(9) no
C17 O1 Ni N4 91.8(2) no
Zn O1 Ni N4 -88.93(10) no
C17 O1 Ni N3 -89.0(2) no
Zn O1 Ni N3 90.33(11) no
C23 N4 Ni O2 56.7(2) no
C27 N4 Ni O2 -124.6(2) no
C23 N4 Ni N1 -34.2(2) no
C27 N4 Ni N1 144.4(2) no
C23 N4 Ni N2 -133.9(2) no
C27 N4 Ni N2 44.7(2) no
C23 N4 Ni O1 136.0(2) no
C27 N4 Ni O1 -45.4(2) no
C23 N4 Ni N3 17.0(7) no
C27 N4 Ni N3 -164.0(6) no
C18 N3 Ni O2 101.3(3) no
C22 N3 Ni O2 -78.0(4) no
C18 N3 Ni N1 -167.7(3) no
C22 N3 Ni N1 13.0(4) no
C18 N3 Ni N2 -68.0(3) no
C22 N3 Ni N2 112.7(4) no
C18 N3 Ni O1 22.1(3) no
C22 N3 Ni O1 -157.2(4) no
C18 N3 Ni N4 141.0(6) no
C22 N3 Ni N4 -39.0(7) no
C1 O2 Zn O1 -172.6(2) no
C1 O2 Zn Cl2 74.3(2) no
Ni O2 Zn Cl2 -113.31(8) no
C1 O2 Zn Cl1 -62.3(2) no
Ni O2 Zn Cl1 110.09(8) no
C17 O1 Zn O2 179.5(2) no
C17 O1 Zn Cl2 -66.1(2) no
Ni O1 Zn Cl2 114.65(8) no
C17 O1 Zn Cl1 69.3(2) no
Ni O1 Zn Cl1 -109.94(8) no
